data_1517713
loop_
_publ_author_name
'N. Selvakumaran'
'A. Pratheepkumar'
'S.W. Ng'
'Edward R.T. Tiekink'
'R. Karvembu'

_publ_section_title
;
 Synthesis, structural characterization and cytotoxicity of nickel(II)
 complexes containing 3,3-dialkyl/aryl-1-benzoylthiourea ligands
;
_journal_name_full
;
Inorganica Chimica Acta
;
_journal_page_first 82
_journal_page_last 87
_journal_volume 404
_journal_year 2013
_chemical_formula_moiety 'C24 H30 N4 Ni O2 S2'
_chemical_formula_sum 'C24 H30 N4 Ni O2 S2'
_chemical_formula_weight 529.35
_space_group_IT_number 14
_symmetry_cell_setting monoclinic
_symmetry_space_group_name_Hall '-P 2yn'
_symmetry_space_group_name_H-M 'P 1 21/n 1'
_atom_sites_solution_hydrogens geom
_atom_sites_solution_primary direct
_atom_sites_solution_secondary difmap
_cell_angle_alpha 90.00
_cell_angle_beta 105.047(16)
_cell_angle_gamma 90.00
_cell_formula_units_Z 4
_cell_length_a 10.2529(10)
_cell_length_b 18.4214(8)
_cell_length_c 13.089(3)
_cell_measurement_reflns_used 4698
_cell_measurement_temperature 100(2)
_cell_measurement_theta_max 29.3716
_cell_measurement_theta_min 2.2553
_cell_volume 2387.4(6)
_computing_cell_refinement 'CrysAlis PRO (Agilent, 2011)'
_computing_data_collection 'CrysAlis PRO (Agilent, 2011)'
_computing_data_reduction 'CrysAlis PRO (Agilent, 2011)'
_computing_molecular_graphics
;
ORTEP-3 (Farrugia, 1997) and DIAMOND (Brandenburg, 2006)
;
_computing_publication_material 'publCIF (Westrip, 2010)'
_computing_structure_refinement 'SHELXL97 (Sheldrick, 2008)'
_computing_structure_solution 'SHELXS97 (Sheldrick, 2008)'
_diffrn_ambient_temperature 100(2)
_diffrn_detector_area_resol_mean 10.4041
_diffrn_measured_fraction_theta_full 0.973
_diffrn_measured_fraction_theta_max 0.973
_diffrn_measurement_device_type 'Agilent Technologies SuperNova Dual diffractometer with Atlas detector'
_diffrn_measurement_method '\w scan'
_diffrn_radiation_monochromator Mirror
_diffrn_radiation_source 'SuperNova (Mo) X-ray Source'
_diffrn_radiation_type MoK\a
_diffrn_radiation_wavelength 0.71073
_diffrn_reflns_av_R_equivalents 0.0359
_diffrn_reflns_av_sigmaI/netI 0.0567
_diffrn_reflns_limit_h_max 13
_diffrn_reflns_limit_h_min -13
_diffrn_reflns_limit_k_max 23
_diffrn_reflns_limit_k_min -21
_diffrn_reflns_limit_l_max 12
_diffrn_reflns_limit_l_min -16
_diffrn_reflns_number 11884
_diffrn_reflns_theta_full 27.50
_diffrn_reflns_theta_max 27.50
_diffrn_reflns_theta_min 2.34
_diffrn_standards_decay_% 0
_diffrn_standards_interval_count 0
_diffrn_standards_interval_time 0
_diffrn_standards_number 0
_exptl_absorpt_coefficient_mu 1.017
_exptl_absorpt_correction_T_max 1.00000
_exptl_absorpt_correction_T_min 0.95154
_exptl_absorpt_correction_type multi-scan
_exptl_absorpt_process_details 'CrysAlis PRO (Agilent, 2011)'
_exptl_crystal_colour red
_exptl_crystal_density_diffrn 1.473
_exptl_crystal_density_method 'not measured'
_exptl_crystal_description cube
_exptl_crystal_F_000 1112
_exptl_crystal_size_max 0.35
_exptl_crystal_size_mid 0.35
_exptl_crystal_size_min 0.35
_refine_diff_density_max 0.699
_refine_diff_density_min -0.745
_refine_diff_density_rms 0.077
_refine_ls_extinction_method none
_refine_ls_goodness_of_fit_ref 1.005
_refine_ls_hydrogen_treatment constr
_refine_ls_matrix_type full
_refine_ls_number_parameters 313
_refine_ls_number_reflns 5336
_refine_ls_number_restraints 24
_refine_ls_restrained_S_all 1.009
_refine_ls_R_factor_all 0.0536
_refine_ls_R_factor_gt 0.0385
_refine_ls_shift/su_max 0.002
_refine_ls_shift/su_mean 0.000
_refine_ls_structure_factor_coef Fsqd
_refine_ls_weighting_details 'calc w=1/[\s^2^(Fo^2^)+(0.0328P)^2^+1.0124P] where P=(Fo^2^+2Fc^2^)/3'
_refine_ls_weighting_scheme calc
_refine_ls_wR_factor_gt 0.0795
_refine_ls_wR_factor_ref 0.0894
_reflns_number_gt 4301
_reflns_number_total 5336
_reflns_threshold_expression I>2\s(I)
_cod_data_source_file ICA-2013-404-82-87-1.cif
_cod_data_source_block ni
_cod_original_sg_symbol_H-M 'P 21/n'
_cod_database_code 1517713

loop_
_symmetry_equiv_pos_as_xyz
'x, y, z'
'-x+1/2, y+1/2, -z+1/2'
'-x, -y, -z'
'x-1/2, -y-1/2, z-1/2'

loop_
_atom_site_label
_atom_site_type_symbol
_atom_site_fract_x
_atom_site_fract_y
_atom_site_fract_z
_atom_site_U_iso_or_equiv
_atom_site_adp_type
_atom_site_occupancy
_atom_site_symmetry_multiplicity
_atom_site_calc_flag
_atom_site_refinement_flags
_atom_site_disorder_assembly
_atom_site_disorder_group
Ni Ni 0.61598(3) 0.549048(15) 0.62558(2) 0.01490(9) Uani 1 1 d . . .
S1 S 0.77883(5) 0.56405(3) 0.55318(5) 0.01840(14) Uani 1 1 d . . .
S2 S 0.73694(7) 0.46304(4) 0.70955(6) 0.03226(18) Uani 1 1 d . A .
O1 O 0.51221(14) 0.62472(8) 0.55207(12) 0.0174(3) Uani 1 1 d . . .
O2 O 0.48095(15) 0.53987(9) 0.69599(12) 0.0190(4) Uani 1 1 d . A .
N1 N 0.61158(17) 0.65970(10) 0.41692(14) 0.0140(4) Uani 1 1 d . . .
N2 N 0.79808(17) 0.61837(10) 0.37231(14) 0.0138(4) Uani 1 1 d . . .
N3 N 0.54882(18) 0.44995(10) 0.82680(15) 0.0179(4) Uani 1 1 d . A .
N4 N 0.7468(3) 0.38505(17) 0.8799(2) 0.0151(6) Uani 0.714(3) 1 d PDU A 1
N4' N 0.7110(8) 0.3637(4) 0.8469(5) 0.0151(6) Uani 0.286(3) 1 d PD A 2
C1 C 0.7215(2) 0.61678(12) 0.44075(17) 0.0143(5) Uani 1 1 d . . .
C2 C 0.5230(2) 0.66352(12) 0.47485(17) 0.0139(5) Uani 1 1 d . . .
C3 C 0.9272(2) 0.57838(12) 0.39068(18) 0.0169(5) Uani 1 1 d . . .
H3A H 0.9457 0.5679 0.3216 0.020 Uiso 1 1 calc R . .
H3B H 0.9183 0.5314 0.4249 0.020 Uiso 1 1 calc R . .
C4 C 1.0458(2) 0.61961(13) 0.4593(2) 0.0211(5) Uani 1 1 d . . .
H4A H 1.0570 0.6656 0.4249 0.032 Uiso 1 1 calc R . .
H4B H 1.1281 0.5905 0.4689 0.032 Uiso 1 1 calc R . .
H4C H 1.0291 0.6294 0.5283 0.032 Uiso 1 1 calc R . .
C5 C 0.7569(2) 0.66206(12) 0.27545(17) 0.0167(5) Uani 1 1 d . . .
H5A H 0.6580 0.6572 0.2462 0.020 Uiso 1 1 calc R . .
H5B H 0.8008 0.6421 0.2225 0.020 Uiso 1 1 calc R . .
C6 C 0.7915(2) 0.74201(13) 0.29093(19) 0.0246(5) Uani 1 1 d . . .
H6A H 0.7491 0.7623 0.3436 0.037 Uiso 1 1 calc R . .
H6B H 0.7581 0.7677 0.2236 0.037 Uiso 1 1 calc R . .
H6C H 0.8897 0.7477 0.3156 0.037 Uiso 1 1 calc R . .
C7 C 0.4217(2) 0.72369(12) 0.44489(17) 0.0132(4) Uani 1 1 d . . .
C8 C 0.3252(2) 0.73339(12) 0.50105(18) 0.0175(5) Uani 1 1 d . . .
H8 H 0.3224 0.7012 0.5571 0.021 Uiso 1 1 calc R . .
C9 C 0.2331(2) 0.78978(13) 0.47583(19) 0.0216(5) Uani 1 1 d . . .
H9 H 0.1683 0.7965 0.5153 0.026 Uiso 1 1 calc R . .
C10 C 0.2352(2) 0.83640(13) 0.39324(19) 0.0212(5) Uani 1 1 d . . .
H10 H 0.1710 0.8745 0.3753 0.025 Uiso 1 1 calc R . .
C11 C 0.3314(2) 0.82717(13) 0.33690(18) 0.0196(5) Uani 1 1 d . . .
H11 H 0.3335 0.8592 0.2805 0.023 Uiso 1 1 calc R . .
C12 C 0.4243(2) 0.77134(12) 0.36287(17) 0.0156(5) Uani 1 1 d . . .
H12 H 0.4905 0.7655 0.3244 0.019 Uiso 1 1 calc R . .
C13 C 0.6672(2) 0.43120(14) 0.8078(2) 0.0267(6) Uani 1 1 d . . .
C14 C 0.4688(2) 0.50079(12) 0.77299(18) 0.0158(5) Uani 1 1 d . . .
C15 C 0.6856(2) 0.34463(14) 0.9528(2) 0.0272(6) Uani 1 1 d D . .
H15A H 0.6278 0.3789 0.9794 0.033 Uiso 1 1 calc R A 1
H15B H 0.7597 0.3299 1.0143 0.033 Uiso 1 1 calc R A 1
C16 C 0.6020(2) 0.27776(15) 0.9136(2) 0.0293(6) Uani 1 1 d . A .
H16A H 0.5250 0.2910 0.8548 0.044 Uiso 1 1 calc R . .
H16B H 0.5690 0.2571 0.9712 0.044 Uiso 1 1 calc R . .
H16C H 0.6578 0.2418 0.8894 0.044 Uiso 1 1 calc R . .
C17 C 0.8842(3) 0.36490(18) 0.8770(2) 0.0178(7) Uani 0.714(3) 1 d PDU A 1
H17A H 0.9366 0.3522 0.9496 0.021 Uiso 0.714(3) 1 calc PR A 1
H17B H 0.9280 0.4076 0.8541 0.021 Uiso 0.714(3) 1 calc PR A 1
C18 C 0.8905(3) 0.30192(19) 0.8043(3) 0.0219(7) Uani 0.714(3) 1 d PDU A 1
H18A H 0.8559 0.2580 0.8306 0.033 Uiso 0.714(3) 1 calc PR A 1
H18B H 0.9844 0.2940 0.8024 0.033 Uiso 0.714(3) 1 calc PR A 1
H18C H 0.8354 0.3129 0.7329 0.033 Uiso 0.714(3) 1 calc PR A 1
C17' C 0.8266(7) 0.3281(4) 0.8197(6) 0.0178(7) Uani 0.286(3) 1 d PD A 2
H17C H 0.8137 0.3295 0.7421 0.021 Uiso 0.286(3) 1 calc PR A 2
H17D H 0.8316 0.2767 0.8421 0.021 Uiso 0.286(3) 1 calc PR A 2
C18' C 0.9579(8) 0.3666(5) 0.8741(7) 0.0219(7) Uani 0.286(3) 1 d PD A 2
H18D H 0.9568 0.4160 0.8461 0.033 Uiso 0.286(3) 1 calc PR A 2
H18E H 1.0344 0.3398 0.8608 0.033 Uiso 0.286(3) 1 calc PR A 2
H18F H 0.9669 0.3687 0.9505 0.033 Uiso 0.286(3) 1 calc PR A 2
C19 C 0.3428(2) 0.51566(12) 0.80767(18) 0.0162(5) Uani 1 1 d . A .
C20 C 0.3199(2) 0.48175(13) 0.89718(19) 0.0214(5) Uani 1 1 d . . .
H20 H 0.3859 0.4498 0.9382 0.026 Uiso 1 1 calc R A .
C21 C 0.2013(2) 0.49464(14) 0.9260(2) 0.0263(6) Uani 1 1 d . A .
H21 H 0.1862 0.4716 0.9869 0.032 Uiso 1 1 calc R . .
C22 C 0.1048(2) 0.54088(13) 0.8669(2) 0.0231(5) Uani 1 1 d . . .
H22 H 0.0231 0.5491 0.8865 0.028 Uiso 1 1 calc R A .
C23 C 0.1271(2) 0.57537(13) 0.77866(18) 0.0192(5) Uani 1 1 d . A .
H23 H 0.0612 0.6076 0.7382 0.023 Uiso 1 1 calc R . .
C24 C 0.2459(2) 0.56263(12) 0.74989(19) 0.0183(5) Uani 1 1 d . . .
H24 H 0.2611 0.5865 0.6897 0.022 Uiso 1 1 calc R A .

loop_
_atom_site_aniso_label
_atom_site_aniso_U_11
_atom_site_aniso_U_22
_atom_site_aniso_U_33
_atom_site_aniso_U_23
_atom_site_aniso_U_13
_atom_site_aniso_U_12
Ni 0.01660(15) 0.01345(17) 0.01607(16) 0.00438(12) 0.00677(12) 0.00211(11)
S1 0.0168(3) 0.0201(3) 0.0196(3) 0.0085(2) 0.0071(2) 0.0041(2)
S2 0.0331(3) 0.0313(4) 0.0416(4) 0.0250(3) 0.0264(3) 0.0180(3)
O1 0.0175(7) 0.0176(9) 0.0187(8) 0.0069(7) 0.0077(7) 0.0036(6)
O2 0.0198(8) 0.0203(9) 0.0194(8) 0.0081(7) 0.0097(7) 0.0035(7)
N1 0.0143(8) 0.0127(10) 0.0147(9) 0.0015(8) 0.0028(7) 0.0003(7)
N2 0.0152(8) 0.0129(10) 0.0136(9) 0.0009(8) 0.0042(7) 0.0016(7)
N3 0.0221(10) 0.0150(10) 0.0192(10) 0.0038(8) 0.0098(8) 0.0021(8)
N4 0.0199(16) 0.0123(17) 0.0141(17) 0.0022(12) 0.0061(13) 0.0005(11)
N4' 0.0199(16) 0.0123(17) 0.0141(17) 0.0022(12) 0.0061(13) 0.0005(11)
C1 0.0166(10) 0.0112(11) 0.0145(11) -0.0005(9) 0.0028(9) -0.0031(8)
C2 0.0147(10) 0.0129(11) 0.0126(11) -0.0004(9) 0.0005(9) -0.0020(9)
C3 0.0200(11) 0.0149(12) 0.0183(12) 0.0006(9) 0.0095(10) 0.0029(9)
C4 0.0191(11) 0.0172(13) 0.0275(13) 0.0002(10) 0.0068(10) 0.0020(9)
C5 0.0203(11) 0.0193(12) 0.0117(11) 0.0019(9) 0.0064(9) 0.0043(9)
C6 0.0322(13) 0.0217(14) 0.0209(13) 0.0057(11) 0.0087(11) 0.0013(11)
C7 0.0133(10) 0.0115(11) 0.0130(10) -0.0010(9) 0.0002(8) -0.0022(8)
C8 0.0182(11) 0.0154(12) 0.0195(12) 0.0004(10) 0.0059(9) -0.0022(9)
C9 0.0182(11) 0.0216(13) 0.0276(13) 0.0015(11) 0.0104(10) 0.0030(9)
C10 0.0175(11) 0.0174(13) 0.0274(13) -0.0008(10) 0.0035(10) 0.0036(9)
C11 0.0210(11) 0.0170(12) 0.0186(12) 0.0038(10) 0.0013(10) -0.0013(9)
C12 0.0152(10) 0.0158(12) 0.0147(11) 0.0007(9) 0.0021(9) -0.0012(9)
C13 0.0331(13) 0.0212(14) 0.0324(15) 0.0135(11) 0.0205(12) 0.0094(11)
C14 0.0198(11) 0.0118(11) 0.0165(11) -0.0032(9) 0.0060(9) -0.0035(9)
C15 0.0298(13) 0.0280(15) 0.0287(14) 0.0186(12) 0.0164(11) 0.0100(11)
C16 0.0283(13) 0.0389(17) 0.0212(13) 0.0058(12) 0.0069(11) 0.0091(12)
C17 0.0156(16) 0.0188(17) 0.0161(16) 0.0060(12) -0.0012(13) 0.0012(12)
C18 0.0177(15) 0.0274(18) 0.0204(16) 0.0021(14) 0.0045(13) 0.0031(13)
C17' 0.0156(16) 0.0188(17) 0.0161(16) 0.0060(12) -0.0012(13) 0.0012(12)
C18' 0.0177(15) 0.0274(18) 0.0204(16) 0.0021(14) 0.0045(13) 0.0031(13)
C19 0.0200(11) 0.0113(11) 0.0187(12) -0.0028(9) 0.0072(10) -0.0026(9)
C20 0.0269(12) 0.0179(13) 0.0219(13) 0.0042(10) 0.0110(11) 0.0038(10)
C21 0.0355(14) 0.0229(14) 0.0265(14) 0.0046(11) 0.0187(12) 0.0017(11)
C22 0.0226(12) 0.0224(14) 0.0279(14) -0.0046(11) 0.0132(11) 0.0026(10)
C23 0.0196(11) 0.0165(12) 0.0213(12) -0.0025(10) 0.0048(10) -0.0002(9)
C24 0.0223(11) 0.0158(12) 0.0161(11) -0.0020(9) 0.0039(10) -0.0022(9)

loop_
_atom_type_symbol
_atom_type_description
_atom_type_scat_dispersion_real
_atom_type_scat_dispersion_imag
_atom_type_scat_source
C C 0.0033 0.0016 'International Tables Vol C Tables 4.2.6.8 and 6.1.1.4'
H H 0.0000 0.0000 'International Tables Vol C Tables 4.2.6.8 and 6.1.1.4'
N N 0.0061 0.0033 'International Tables Vol C Tables 4.2.6.8 and 6.1.1.4'
O O 0.0106 0.0060 'International Tables Vol C Tables 4.2.6.8 and 6.1.1.4'
S S 0.1246 0.1234 'International Tables Vol C Tables 4.2.6.8 and 6.1.1.4'
Ni Ni 0.3393 1.1124 'International Tables Vol C Tables 4.2.6.8 and 6.1.1.4'

loop_
_geom_angle_atom_site_label_1
_geom_angle_atom_site_label_2
_geom_angle_atom_site_label_3
_geom_angle
O2 Ni O1 85.70(7)
O2 Ni S2 94.89(5)
O1 Ni S2 179.31(5)
O2 Ni S1 176.14(6)
O1 Ni S1 94.66(5)
S2 Ni S1 84.72(3)
C1 S1 Ni 108.46(8)
C13 S2 Ni 109.75(9)
C2 O1 Ni 132.69(14)
C14 O2 Ni 133.13(15)
C2 N1 C1 123.71(19)
C1 N2 C5 120.24(17)
C1 N2 C3 122.49(18)
C5 N2 C3 117.26(17)
C14 N3 C13 123.3(2)
C13 N4 C17 123.0(3)
C13 N4 C15 118.8(2)
C17 N4 C15 117.5(3)
C13 N4' C17' 121.1(6)
C13 N4' C15 115.6(5)
C17' N4' C15 117.2(6)
N2 C1 N1 115.75(19)
N2 C1 S1 116.93(15)
N1 C1 S1 127.22(17)
O1 C2 N1 129.9(2)
O1 C2 C7 115.31(18)
N1 C2 C7 114.83(18)
N2 C3 C4 113.18(18)
N2 C3 H3A 108.9
C4 C3 H3A 108.9
N2 C3 H3B 108.9
C4 C3 H3B 108.9
H3A C3 H3B 107.8
C3 C4 H4A 109.5
C3 C4 H4B 109.5
H4A C4 H4B 109.5
C3 C4 H4C 109.5
H4A C4 H4C 109.5
H4B C4 H4C 109.5
N2 C5 C6 114.34(18)
N2 C5 H5A 108.7
C6 C5 H5A 108.7
N2 C5 H5B 108.7
C6 C5 H5B 108.7
H5A C5 H5B 107.6
C5 C6 H6A 109.5
C5 C6 H6B 109.5
H6A C6 H6B 109.5
C5 C6 H6C 109.5
H6A C6 H6C 109.5
H6B C6 H6C 109.5
C8 C7 C12 119.1(2)
C8 C7 C2 119.80(19)
C12 C7 C2 121.13(19)
C9 C8 C7 120.4(2)
C9 C8 H8 119.8
C7 C8 H8 119.8
C10 C9 C8 120.2(2)
C10 C9 H9 119.9
C8 C9 H9 119.9
C9 C10 C11 119.7(2)
C9 C10 H10 120.1
C11 C10 H10 120.1
C12 C11 C10 120.0(2)
C12 C11 H11 120.0
C10 C11 H11 120.0
C11 C12 C7 120.6(2)
C11 C12 H12 119.7
C7 C12 H12 119.7
N3 C13 N4 115.9(2)
N3 C13 N4' 112.8(3)
N4 C13 N4' 26.4(3)
N3 C13 S2 128.15(19)
N4 C13 S2 115.78(19)
N4' C13 S2 115.2(3)
O2 C14 N3 130.5(2)
O2 C14 C19 113.9(2)
N3 C14 C19 115.6(2)
N4 C15 C16 119.4(2)
N4 C15 N4' 24.2(3)
C16 C15 N4' 95.5(4)
N4 C15 H15A 107.5
C16 C15 H15A 107.5
N4' C15 H15A 115.8
N4 C15 H15B 107.5
C16 C15 H15B 107.5
N4' C15 H15B 122.0
H15A C15 H15B 107.0
C15 C16 H16A 109.5
C15 C16 H16B 109.5
H16A C16 H16B 109.5
C15 C16 H16C 109.5
H16A C16 H16C 109.5
H16B C16 H16C 109.5
N4 C17 C18 114.1(3)
N4 C17 H17A 108.7
C18 C17 H17A 108.7
N4 C17 H17B 108.7
C18 C17 H17B 108.7
H17A C17 H17B 107.6
N4' C17' C18' 110.3(7)
N4' C17' H17C 109.6
C18' C17' H17C 109.6
N4' C17' H17D 109.6
C18' C17' H17D 109.6
H17C C17' H17D 108.1
C17' C18' H18D 109.5
C17' C18' H18E 109.5
H18D C18' H18E 109.5
C17' C18' H18F 109.5
H18D C18' H18F 109.5
H18E C18' H18F 109.5
C24 C19 C20 118.9(2)
C24 C19 C14 120.0(2)
C20 C19 C14 121.1(2)
C21 C20 C19 120.1(2)
C21 C20 H20 119.9
C19 C20 H20 119.9
C22 C21 C20 120.4(2)
C22 C21 H21 119.8
C20 C21 H21 119.8
C21 C22 C23 120.0(2)
C21 C22 H22 120.0
C23 C22 H22 120.0
C24 C23 C22 119.7(2)
C24 C23 H23 120.2
C22 C23 H23 120.2
C23 C24 C19 121.0(2)
C23 C24 H24 119.5
C19 C24 H24 119.5

loop_
_geom_bond_atom_site_label_1
_geom_bond_atom_site_label_2
_geom_bond_distance
Ni O2 1.8593(15)
Ni O1 1.8627(15)
Ni S2 2.1328(7)
Ni S1 2.1409(7)
S1 C1 1.734(2)
S2 C13 1.728(2)
O1 C2 1.266(3)
O2 C14 1.271(3)
N1 C2 1.327(3)
N1 C1 1.345(3)
N2 C1 1.336(3)
N2 C5 1.468(3)
N2 C3 1.479(3)
N3 C14 1.322(3)
N3 C13 1.345(3)
N4 C13 1.371(4)
N4 C17 1.467(4)
N4 C15 1.473(3)
N4' C13 1.375(8)
N4' C17' 1.477(8)
N4' C15 1.516(7)
C2 C7 1.500(3)
C3 C4 1.515(3)
C3 H3A 0.9900
C3 H3B 0.9900
C4 H4A 0.9800
C4 H4B 0.9800
C4 H4C 0.9800
C5 C6 1.516(3)
C5 H5A 0.9900
C5 H5B 0.9900
C6 H6A 0.9800
C6 H6B 0.9800
C6 H6C 0.9800
C7 C8 1.389(3)
C7 C12 1.392(3)
C8 C9 1.385(3)
C8 H8 0.9500
C9 C10 1.385(3)
C9 H9 0.9500
C10 C11 1.387(3)
C10 H10 0.9500
C11 C12 1.383(3)
C11 H11 0.9500
C12 H12 0.9500
C14 C19 1.502(3)
C15 C16 1.513(4)
C15 H15A 0.9900
C15 H15B 0.9900
C16 H16A 0.9800
C16 H16B 0.9800
C16 H16C 0.9800
C17 C18 1.513(4)
C17 H17A 0.9900
C17 H17B 0.9900
C18 H18A 0.9800
C18 H18B 0.9800
C18 H18C 0.9800
C17' C18' 1.524(8)
C17' H17C 0.9900
C17' H17D 0.9900
C18' H18D 0.9800
C18' H18E 0.9800
C18' H18F 0.9800
C19 C24 1.385(3)
C19 C20 1.400(3)
C20 C21 1.384(3)
C20 H20 0.9500
C21 C22 1.381(3)
C21 H21 0.9500
C22 C23 1.388(3)
C22 H22 0.9500
C23 C24 1.385(3)
C23 H23 0.9500
C24 H24 0.9500

loop_
_geom_torsion_atom_site_label_1
_geom_torsion_atom_site_label_2
_geom_torsion_atom_site_label_3
_geom_torsion_atom_site_label_4
_geom_torsion
O2 Ni S1 C1 -111.9(8)
O1 Ni S1 C1 -16.64(9)
S2 Ni S1 C1 163.67(8)
O2 Ni S2 C13 -5.31(12)
O1 Ni S2 C13 144(5)
S1 Ni S2 C13 170.83(11)
O2 Ni O1 C2 -173.9(2)
S2 Ni O1 C2 37(5)
S1 Ni O1 C2 10.0(2)
O1 Ni O2 C14 -174.4(2)
S2 Ni O2 C14 5.2(2)
S1 Ni O2 C14 -78.8(8)
C5 N2 C1 N1 -3.1(3)
C3 N2 C1 N1 175.66(19)
C5 N2 C1 S1 -179.68(16)
C3 N2 C1 S1 -1.0(3)
C2 N1 C1 N2 178.43(19)
C2 N1 C1 S1 -5.4(3)
Ni S1 C1 N2 -165.23(14)
Ni S1 C1 N1 18.6(2)
Ni O1 C2 N1 3.8(4)
Ni O1 C2 C7 -175.23(14)
C1 N1 C2 O1 -9.1(4)
C1 N1 C2 C7 169.94(19)
C1 N2 C3 C4 -84.3(2)
C5 N2 C3 C4 94.4(2)
C1 N2 C5 C6 81.4(2)
C3 N2 C5 C6 -97.4(2)
O1 C2 C7 C8 0.0(3)
N1 C2 C7 C8 -179.21(19)
O1 C2 C7 C12 178.57(19)
N1 C2 C7 C12 -0.6(3)
C12 C7 C8 C9 -0.1(3)
C2 C7 C8 C9 178.5(2)
C7 C8 C9 C10 1.0(3)
C8 C9 C10 C11 -1.1(3)
C9 C10 C11 C12 0.4(3)
C10 C11 C12 C7 0.5(3)
C8 C7 C12 C11 -0.6(3)
C2 C7 C12 C11 -179.2(2)
C14 N3 C13 N4 171.1(2)
C14 N3 C13 N4' -160.1(4)
C14 N3 C13 S2 -3.7(4)
C17 N4 C13 N3 -173.8(3)
C15 N4 C13 N3 16.3(4)
C17 N4 C13 N4' 96.8(8)
C15 N4 C13 N4' -73.0(7)
C17 N4 C13 S2 1.7(4)
C15 N4 C13 S2 -168.2(2)
C17' N4' C13 N3 170.0(6)
C15 N4' C13 N3 -38.2(7)
C17' N4' C13 N4 -87.3(10)
C15 N4' C13 N4 64.6(6)
C17' N4' C13 S2 10.4(8)
C15 N4' C13 S2 162.2(4)
Ni S2 C13 N3 6.1(3)
Ni S2 C13 N4 -168.7(2)
Ni S2 C13 N4' 162.0(4)
Ni O2 C14 N3 -3.4(4)
Ni O2 C14 C19 176.34(14)
C13 N3 C14 O2 1.5(4)
C13 N3 C14 C19 -178.3(2)
C13 N4 C15 C16 78.7(4)
C17 N4 C15 C16 -91.7(3)
C13 N4 C15 N4' 70.5(8)
C17 N4 C15 N4' -100.0(9)
C13 N4' C15 N4 -65.9(8)
C17' N4' C15 N4 87.1(10)
C13 N4' C15 C16 121.4(5)
C17' N4' C15 C16 -85.7(6)
C13 N4 C17 C18 -85.2(4)
C15 N4 C17 C18 84.8(4)
C13 N4' C17' C18' 71.0(9)
C15 N4' C17' C18' -80.4(8)
O2 C14 C19 C24 6.6(3)
N3 C14 C19 C24 -173.6(2)
O2 C14 C19 C20 -174.4(2)
N3 C14 C19 C20 5.4(3)
C24 C19 C20 C21 0.8(4)
C14 C19 C20 C21 -178.2(2)
C19 C20 C21 C22 0.1(4)
C20 C21 C22 C23 -0.8(4)
C21 C22 C23 C24 0.6(4)
C22 C23 C24 C19 0.3(3)
C20 C19 C24 C23 -0.9(3)
C14 C19 C24 C23 178.0(2)
